data_2226946
loop_
_publ_author_name
'Fu, Xue-qun'

_publ_section_title
;
 4-Ethoxyanilinium chloride
;
_journal_coeditor_code IM2216
_journal_issue 8
_journal_name_full 'Acta Crystallographica Section E'
_journal_page_first o1944
_journal_paper_doi 10.1107/S1600536810025973
_journal_volume 66
_journal_year 2010
_chemical_formula_iupac 'C8 H12 N O +, Cl -'
_chemical_formula_moiety 'C8 H12 N O +, Cl -'
_chemical_formula_sum 'C8 H12 Cl N O'
_chemical_formula_weight 173.64
_chemical_name_systematic
;
4-Ethoxyanilinium chloride
;
_space_group_IT_number 61
_symmetry_cell_setting orthorhombic
_symmetry_space_group_name_Hall '-P 2ac 2ab'
_symmetry_space_group_name_H-M 'P b c a'
_atom_sites_solution_hydrogens geom
_atom_sites_solution_primary direct
_atom_sites_solution_secondary difmap
_audit_creation_method SHELXL-97
_cell_angle_alpha 90.00
_cell_angle_beta 90.00
_cell_angle_gamma 90.00
_cell_formula_units_Z 8
_cell_length_a 11.422(2)
_cell_length_b 7.0890(14)
_cell_length_c 22.887(5)
_cell_measurement_reflns_used 7266
_cell_measurement_temperature 298(2)
_cell_measurement_theta_max 27.735
_cell_measurement_theta_min 3.01
_cell_volume 1853.2(6)
_computing_cell_refinement 'CrystalClear (Rigaku, 2005)'
_computing_data_collection 'CrystalClear (Rigaku, 2005)'
_computing_data_reduction 'CrystalClear (Rigaku, 2005)'
_computing_molecular_graphics 'SHELXTL (Sheldrick, 2008)'
_computing_publication_material 'SHELXL97 (Sheldrick, 2008)'
_computing_structure_refinement 'SHELXL97 (Sheldrick, 2008)'
_computing_structure_solution 'SHELXS97 (Sheldrick, 2008)'
_diffrn_ambient_temperature 298(2)
_diffrn_detector_area_resol_mean 13.6612
_diffrn_measured_fraction_theta_full 0.998
_diffrn_measured_fraction_theta_max 0.998
_diffrn_measurement_device_type 'Rigaku SCXmini diffractometer'
_diffrn_measurement_method '\w scans'
_diffrn_radiation_monochromator graphite
_diffrn_radiation_source 'fine-focus sealed tube'
_diffrn_radiation_type MoK\a
_diffrn_radiation_wavelength 0.71073
_diffrn_reflns_av_R_equivalents 0.0443
_diffrn_reflns_av_sigmaI/netI 0.0245
_diffrn_reflns_limit_h_max 14
_diffrn_reflns_limit_h_min -14
_diffrn_reflns_limit_k_max 9
_diffrn_reflns_limit_k_min -9
_diffrn_reflns_limit_l_max 29
_diffrn_reflns_limit_l_min -29
_diffrn_reflns_number 17046
_diffrn_reflns_theta_full 27.48
_diffrn_reflns_theta_max 27.48
_diffrn_reflns_theta_min 3.50
_diffrn_standards_number 0
_exptl_absorpt_coefficient_mu 0.358
_exptl_absorpt_correction_T_max 0.931
_exptl_absorpt_correction_T_min 0.879
_exptl_absorpt_correction_type multi-scan
_exptl_absorpt_process_details '(CrystalClear; Rigaku, 2005)'
_exptl_crystal_colour Colourless
_exptl_crystal_density_diffrn 1.245
_exptl_crystal_density_method 'not measured'
_exptl_crystal_description Prism
_exptl_crystal_F_000 736
_exptl_crystal_size_max 0.4000
_exptl_crystal_size_mid 0.3000
_exptl_crystal_size_min 0.2000
_refine_diff_density_max 0.267
_refine_diff_density_min -0.232
_refine_ls_extinction_method none
_refine_ls_goodness_of_fit_ref 1.076
_refine_ls_hydrogen_treatment mixed
_refine_ls_matrix_type full
_refine_ls_number_parameters 112
_refine_ls_number_reflns 2116
_refine_ls_number_restraints 0
_refine_ls_restrained_S_all 1.076
_refine_ls_R_factor_all 0.0606
_refine_ls_R_factor_gt 0.0451
_refine_ls_shift/su_max 0.000
_refine_ls_shift/su_mean 0.000
_refine_ls_structure_factor_coef Fsqd
_refine_ls_weighting_details 'calc w=1/[\s^2^(Fo^2^)+(0.0383P)^2^+0.7382P] where P=(Fo^2^+2Fc^2^)/3'
_refine_ls_weighting_scheme calc
_refine_ls_wR_factor_gt 0.0995
_refine_ls_wR_factor_ref 0.1060
_reflns_number_gt 1655
_reflns_number_total 2116
_reflns_threshold_expression I>2\s(I)
_cod_data_source_file im2216.cif
_cod_data_source_block I
_cod_database_code 2226946
_cod_database_fobs_code 2226946

loop_
_symmetry_equiv_pos_as_xyz
'x, y, z'
'-x+1/2, -y, z+1/2'
'-x, y+1/2, -z+1/2'
'x+1/2, -y+1/2, -z'
'-x, -y, -z'
'x-1/2, y, -z-1/2'
'x, -y-1/2, z-1/2'
'-x-1/2, y-1/2, z'

loop_
_atom_site_type_symbol
_atom_site_label
_atom_site_fract_x
_atom_site_fract_y
_atom_site_fract_z
_atom_site_U_iso_or_equiv
_atom_site_adp_type
_atom_site_calc_flag
_atom_site_refinement_flags
_atom_site_occupancy
_atom_site_disorder_assembly
_atom_site_disorder_group
Cl Cl1 0.36897(4) 0.14153(8) 0.73645(2) 0.0565(2) Uani d . 1 . .
C C3 0.39597(14) 0.6120(3) 0.64180(8) 0.0382(4) Uani d . 1 . .
O O1 0.39659(12) 0.76724(19) 0.46863(5) 0.0495(4) Uani d . 1 . .
C C6 0.39549(15) 0.7056(3) 0.52510(8) 0.0384(4) Uani d . 1 . .
N N1 0.39087(15) 0.5668(3) 0.70418(7) 0.0456(4) Uani d . 1 . .
H H1D 0.323(2) 0.619(3) 0.7215(10) 0.072(7) Uiso d . 1 . .
H H1C 0.451(2) 0.614(4) 0.7224(11) 0.081(8) Uiso d . 1 . .
H H1B 0.387(2) 0.442(5) 0.7096(12) 0.084(9) Uiso d . 1 . .
C C7 0.34271(19) 0.6523(3) 0.42485(8) 0.0509(5) Uani d . 1 . .
H H7A 0.2601 0.6365 0.4333 0.061 Uiso calc R 1 . .
H H7B 0.3791 0.5287 0.4240 0.061 Uiso calc R 1 . .
C C5 0.34210(18) 0.5419(3) 0.54364(9) 0.0511(5) Uani d . 1 . .
H H5A 0.3060 0.4626 0.5168 0.061 Uiso calc R 1 . .
C C4 0.34242(17) 0.4958(3) 0.60251(9) 0.0507(5) Uani d . 1 . .
H H4A 0.3061 0.3858 0.6152 0.061 Uiso calc R 1 . .
C C1 0.45119(17) 0.8200(3) 0.56533(8) 0.0468(5) Uani d . 1 . .
H H1A 0.4890 0.9289 0.5528 0.056 Uiso calc R 1 . .
C C8 0.3583(2) 0.7490(4) 0.36708(9) 0.0651(6) Uani d . 1 . .
H H8A 0.3226 0.6748 0.3369 0.098 Uiso calc R 1 . .
H H8B 0.4403 0.7631 0.3590 0.098 Uiso calc R 1 . .
H H8C 0.3220 0.8711 0.3684 0.098 Uiso calc R 1 . .
C C2 0.45113(17) 0.7739(3) 0.62369(8) 0.0456(5) Uani d . 1 . .
H H2A 0.4882 0.8517 0.6507 0.055 Uiso calc R 1 . .

loop_
_atom_site_aniso_label
_atom_site_aniso_U_11
_atom_site_aniso_U_22
_atom_site_aniso_U_33
_atom_site_aniso_U_12
_atom_site_aniso_U_13
_atom_site_aniso_U_23
Cl1 0.0385(3) 0.0715(4) 0.0596(3) -0.0036(2) -0.0107(2) 0.0117(3)
C3 0.0278(8) 0.0501(11) 0.0366(9) 0.0017(7) -0.0005(7) 0.0041(8)
O1 0.0676(9) 0.0474(8) 0.0334(7) -0.0125(7) -0.0020(6) 0.0020(6)
C6 0.0387(9) 0.0406(10) 0.0359(9) -0.0017(8) 0.0015(7) 0.0015(8)
N1 0.0329(9) 0.0653(13) 0.0387(9) 0.0010(8) -0.0008(7) 0.0082(9)
C7 0.0576(12) 0.0565(12) 0.0387(10) -0.0041(10) -0.0017(8) -0.0069(9)
C5 0.0571(12) 0.0524(12) 0.0438(11) -0.0209(10) -0.0067(9) 0.0004(9)
C4 0.0510(11) 0.0532(12) 0.0477(11) -0.0204(9) -0.0022(8) 0.0079(10)
C1 0.0583(12) 0.0393(10) 0.0428(10) -0.0122(9) 0.0003(9) 0.0029(8)
C8 0.0884(17) 0.0686(15) 0.0382(11) 0.0068(13) -0.0028(10) -0.0032(11)
C2 0.0511(11) 0.0438(11) 0.0418(10) -0.0087(9) -0.0053(8) -0.0045(8)

loop_
_atom_type_symbol
_atom_type_description
_atom_type_scat_dispersion_real
_atom_type_scat_dispersion_imag
_atom_type_scat_source
C C 0.0033 0.0016 'International Tables Vol C Tables 4.2.6.8 and 6.1.1.4'
H H 0.0000 0.0000 'International Tables Vol C Tables 4.2.6.8 and 6.1.1.4'
N N 0.0061 0.0033 'International Tables Vol C Tables 4.2.6.8 and 6.1.1.4'
O O 0.0106 0.0060 'International Tables Vol C Tables 4.2.6.8 and 6.1.1.4'
Cl Cl 0.1484 0.1585 'International Tables Vol C Tables 4.2.6.8 and 6.1.1.4'

loop_
_geom_angle_atom_site_label_1
_geom_angle_atom_site_label_2
_geom_angle_atom_site_label_3
_geom_angle_site_symmetry_1
_geom_angle_site_symmetry_3
_geom_angle
_geom_angle_publ_flag
C4 C3 C2 . . 120.75(17) ?
C4 C3 N1 . . 119.51(18) ?
C2 C3 N1 . . 119.70(17) ?
C6 O1 C7 . . 118.49(15) ?
O1 C6 C5 . . 124.45(17) ?
O1 C6 C1 . . 116.03(16) ?
C5 C6 C1 . . 119.51(17) ?
C3 N1 H1D . . 110.9(14) ?
C3 N1 H1C . . 110.6(17) ?
H1D N1 H1C . . 107(2) ?
C3 N1 H1B . . 110.7(18) ?
H1D N1 H1B . . 107(2) ?
H1C N1 H1B . . 111(2) ?
O1 C7 C8 . . 107.79(18) ?
O1 C7 H7A . . 110.1 ?
C8 C7 H7A . . 110.1 ?
O1 C7 H7B . . 110.1 ?
C8 C7 H7B . . 110.1 ?
H7A C7 H7B . . 108.5 ?
C6 C5 C4 . . 119.76(18) ?
C6 C5 H5A . . 120.1 ?
C4 C5 H5A . . 120.1 ?
C3 C4 C5 . . 119.98(18) ?
C3 C4 H4A . . 120.0 ?
C5 C4 H4A . . 120.0 ?
C2 C1 C6 . . 120.50(17) ?
C2 C1 H1A . . 119.7 ?
C6 C1 H1A . . 119.7 ?
C7 C8 H8A . . 109.5 ?
C7 C8 H8B . . 109.5 ?
H8A C8 H8B . . 109.5 ?
C7 C8 H8C . . 109.5 ?
H8A C8 H8C . . 109.5 ?
H8B C8 H8C . . 109.5 ?
C3 C2 C1 . . 119.47(17) ?
C3 C2 H2A . . 120.3 ?
C1 C2 H2A . . 120.3 ?

loop_
_geom_bond_atom_site_label_1
_geom_bond_atom_site_label_2
_geom_bond_site_symmetry_2
_geom_bond_distance
_geom_bond_publ_flag
C3 C4 . 1.364(3) ?
C3 C2 . 1.373(3) ?
C3 N1 . 1.464(2) ?
O1 C6 . 1.364(2) ?
O1 C7 . 1.431(2) ?
C6 C5 . 1.378(3) ?
C6 C1 . 1.382(3) ?
N1 H1D . 0.94(2) ?
N1 H1C . 0.87(3) ?
N1 H1B . 0.90(3) ?
C7 C8 . 1.500(3) ?
C7 H7A . 0.9700 ?
C7 H7B . 0.9700 ?
C5 C4 . 1.386(3) ?
C5 H5A . 0.9300 ?
C4 H4A . 0.9300 ?
C1 C2 . 1.375(3) ?
C1 H1A . 0.9300 ?
C8 H8A . 0.9600 ?
C8 H8B . 0.9600 ?
C8 H8C . 0.9600 ?
C2 H2A . 0.9300 ?

loop_
_geom_hbond_atom_site_label_D
_geom_hbond_atom_site_label_H
_geom_hbond_atom_site_label_A
_geom_hbond_site_symmetry_A
_geom_hbond_distance_DH
_geom_hbond_distance_HA
_geom_hbond_distance_DA
_geom_hbond_angle_DHA
N1 H1D Cl1 8_665 0.94(2) 2.23(3) 3.104(2) 154(2)
N1 H1C Cl1 3_656 0.87(3) 2.27(3) 3.107(2) 161(2)
N1 H1B Cl1 . 0.90(3) 2.23(3) 3.114(2) 172(2)
C4 H4A Cg1 7_545 0.93 2.91 3.654(2) 137.90
C7 H7B Cg1 5_666 0.97 2.89 3.710(2) 142.66

loop_
_geom_torsion_atom_site_label_1
_geom_torsion_atom_site_label_2
_geom_torsion_atom_site_label_3
_geom_torsion_atom_site_label_4
_geom_torsion_site_symmetry_1
_geom_torsion_site_symmetry_2
_geom_torsion_site_symmetry_3
_geom_torsion_site_symmetry_4
_geom_torsion
_geom_torsion_publ_flag
C7 O1 C6 C5 . . . . -2.4(3) ?
C7 O1 C6 C1 . . . . 178.51(17) ?
C6 O1 C7 C8 . . . . -178.74(17) ?
O1 C6 C5 C4 . . . . -177.57(19) ?
C1 C6 C5 C4 . . . . 1.5(3) ?
C2 C3 C4 C5 . . . . -0.8(3) ?
N1 C3 C4 C5 . . . . 177.04(18) ?
C6 C5 C4 C3 . . . . -0.3(3) ?
O1 C6 C1 C2 . . . . 177.53(18) ?
C5 C6 C1 C2 . . . . -1.6(3) ?
C4 C3 C2 C1 . . . . 0.7(3) ?
N1 C3 C2 C1 . . . . -177.14(18) ?
C6 C1 C2 C3 . . . . 0.5(3) ?

loop_
_cod_related_entry_id
_cod_related_entry_database
_cod_related_entry_code
1 ChemSpider 62685
